data_4501902
loop_
_publ_author_name
'Kim, Hyun Jee'
'Lindoy, Leonard F.'
'Lee, Shim Sung'

_publ_section_title
;
 Networking of Tribenzo-O2S2-Macrocycles with Mercury Thiocyanate: Effect
 of Macrocyclic Isomers
;
_journal_issue 9
_journal_name_full 'Crystal Growth &amp; Design'
_journal_page_first 3850
_journal_paper_doi 10.1021/cg100687v
_journal_volume 10
_journal_year 2010
_chemical_formula_sum 'C27 H26 Hg N2 O2 S4'
_chemical_formula_weight 739.33
_chemical_name_systematic
; 
 ? 
;
_space_group_IT_number 60
_symmetry_cell_setting orthorhombic
_symmetry_space_group_name_Hall '-P 2n 2ab'
_symmetry_space_group_name_H-M 'P b c n'
_atom_sites_solution_hydrogens geom
_atom_sites_solution_primary direct
_atom_sites_solution_secondary difmap
_audit_creation_method SHELXTL
_cell_angle_alpha 90.00
_cell_angle_beta 90.00
_cell_angle_gamma 90.00
_cell_formula_units_Z 8
_cell_length_a 14.3447(7)
_cell_length_b 14.5900(6)
_cell_length_c 25.5191(11)
_cell_measurement_reflns_used 9779
_cell_measurement_temperature 173(2)
_cell_measurement_theta_max 31.95
_cell_measurement_theta_min 2.55
_cell_volume 5340.9(4)
_computing_cell_refinement 'Bruker SAINT'
_computing_data_collection 'Bruker APEX2'
_computing_data_reduction 'Bruker SAINT'
_computing_molecular_graphics 'Bruker SHELXTL'
_computing_publication_material 'Bruker SHELXTL'
_computing_structure_refinement 'Bruker SHELXTL'
_computing_structure_solution 'Bruker SHELXTL'
_diffrn_ambient_temperature 173(2)
_diffrn_measured_fraction_theta_full 1.000
_diffrn_measured_fraction_theta_max 1.000
_diffrn_measurement_device_type 'Bruker APEX-II CCD'
_diffrn_measurement_method '\f and \w scans'
_diffrn_radiation_monochromator graphite
_diffrn_radiation_source 'fine-focus sealed tube'
_diffrn_radiation_type MoK\a
_diffrn_radiation_wavelength 0.71073
_diffrn_reflns_av_R_equivalents 0.0602
_diffrn_reflns_av_sigmaI/netI 0.0264
_diffrn_reflns_limit_h_max 18
_diffrn_reflns_limit_h_min -18
_diffrn_reflns_limit_k_max 19
_diffrn_reflns_limit_k_min -19
_diffrn_reflns_limit_l_max 33
_diffrn_reflns_limit_l_min -33
_diffrn_reflns_number 93164
_diffrn_reflns_theta_full 28.00
_diffrn_reflns_theta_max 28.00
_diffrn_reflns_theta_min 1.60
_exptl_absorpt_coefficient_mu 6.105
_exptl_absorpt_correction_T_max 0.5278
_exptl_absorpt_correction_T_min 0.2238
_exptl_absorpt_correction_type multi-scan
_exptl_crystal_colour colourless
_exptl_crystal_density_diffrn 1.839
_exptl_crystal_density_method 'not measured'
_exptl_crystal_description block
_exptl_crystal_F_000 2896
_exptl_crystal_size_max 0.35
_exptl_crystal_size_mid 0.21
_exptl_crystal_size_min 0.12
_refine_diff_density_max 1.518
_refine_diff_density_min -0.857
_refine_diff_density_rms 0.093
_refine_ls_extinction_method none
_refine_ls_goodness_of_fit_ref 1.091
_refine_ls_hydrogen_treatment constr
_refine_ls_matrix_type full
_refine_ls_number_parameters 325
_refine_ls_number_reflns 6447
_refine_ls_number_restraints 0
_refine_ls_restrained_S_all 1.091
_refine_ls_R_factor_all 0.0285
_refine_ls_R_factor_gt 0.0229
_refine_ls_shift/su_max 0.002
_refine_ls_shift/su_mean 0.000
_refine_ls_structure_factor_coef Fsqd
_refine_ls_weighting_details 'calc w=1/[\s^2^(Fo^2^)+(0.0168P)^2^+8.8576P] where P=(Fo^2^+2Fc^2^)/3'
_refine_ls_weighting_scheme calc
_refine_ls_wR_factor_gt 0.0543
_refine_ls_wR_factor_ref 0.0576
_reflns_number_gt 5652
_reflns_number_total 6447
_reflns_threshold_expression >2sigma(I)
_cod_data_source_file cg100687v_si_002.cif
_cod_data_source_block Complex3
_cod_depositor_comments
;
The following automatic conversions were performed:

'_symmetry_cell_setting' value 'Orthorhombic' changed to
'orthorhombic' according to
/home/saulius/struct/CIF-dictionaries/cif_core.dic dictionary named
'cif_core.dic' version 2.4.2 from
2011-04-26.

'_exptl_absorpt_correction_type' value 'multi scan'
changed to 'multi-scan' according to
/home/saulius/struct/CIF-dictionaries/cif_core.dic dictionary named
'cif_core.dic' version 2.4.2 from 2011-04-26.

Automatic conversion script
Id: cif_fix_values 1715 2011-07-08 13:25:40Z adriana 
;
_cod_original_sg_symbol_H-M Pbcn
_cod_database_code 4501902

loop_
_symmetry_equiv_pos_as_xyz
'x, y, z'
'x+1/2, -y+1/2, -z'
'-x, y, -z+1/2'
'-x+1/2, -y+1/2, z+1/2'
'-x, -y, -z'
'-x-1/2, y-1/2, z'
'x, -y, z-1/2'
'x-1/2, y-1/2, -z-1/2'

loop_
_atom_site_label
_atom_site_type_symbol
_atom_site_fract_x
_atom_site_fract_y
_atom_site_fract_z
_atom_site_U_iso_or_equiv
_atom_site_adp_type
_atom_site_occupancy
_atom_site_symmetry_multiplicity
_atom_site_calc_flag
_atom_site_refinement_flags
Hg1 Hg 0.668298(8) 0.627264(7) 0.327411(4) 0.02323(4) Uani 1 1 d .
S1 S 0.84598(5) 0.63585(5) 0.36251(3) 0.02281(14) Uani 1 1 d .
S2 S 1.11942(4) 0.81176(4) 0.58191(2) 0.01791(12) Uani 1 1 d .
O1 O 1.12031(16) 0.88933(14) 0.45970(8) 0.0311(5) Uani 1 1 d .
O2 O 1.03249(15) 0.71640(15) 0.31163(8) 0.0306(5) Uani 1 1 d .
C1 C 1.1347(2) 0.8871(2) 0.40428(12) 0.0315(7) Uani 1 1 d .
H1A H 1.2021 0.8872 0.3960 0.038 Uiso 1 1 calc R
H1B H 1.1054 0.9409 0.3874 0.038 Uiso 1 1 calc R
C2 C 1.0903(2) 0.8006(2) 0.38575(12) 0.0341(7) Uani 1 1 d .
H2A H 1.0264 0.7967 0.4001 0.041 Uiso 1 1 calc R
H2B H 1.1262 0.7477 0.3993 0.041 Uiso 1 1 calc R
C3 C 1.0858(3) 0.7948(2) 0.32633(12) 0.0342(7) Uani 1 1 d .
H3A H 1.0565 0.8509 0.3121 0.041 Uiso 1 1 calc R
H3B H 1.1495 0.7899 0.3118 0.041 Uiso 1 1 calc R
C4 C 1.0695(2) 0.6316(2) 0.31889(10) 0.0239(6) Uani 1 1 d .
C5 C 1.1638(2) 0.6131(2) 0.32519(11) 0.0258(6) Uani 1 1 d .
H5A H 1.2072 0.6620 0.3281 0.031 Uiso 1 1 calc R
C6 C 1.1944(2) 0.5233(2) 0.32715(11) 0.0310(7) Uani 1 1 d .
H6A H 1.2591 0.5108 0.3308 0.037 Uiso 1 1 calc R
C7 C 1.1321(3) 0.4519(2) 0.32395(12) 0.0350(7) Uani 1 1 d .
H7A H 1.1536 0.3904 0.3255 0.042 Uiso 1 1 calc R
C8 C 1.0377(2) 0.4701(2) 0.31851(11) 0.0316(7) Uani 1 1 d .
H8A H 0.9948 0.4207 0.3164 0.038 Uiso 1 1 calc R
C9 C 1.0052(2) 0.5594(2) 0.31617(11) 0.0260(6) Uani 1 1 d .
C10 C 0.9037(2) 0.5788(2) 0.30765(11) 0.0316(7) Uani 1 1 d .
H10A H 0.8713 0.5201 0.3006 0.038 Uiso 1 1 calc R
H10B H 0.8971 0.6176 0.2760 0.038 Uiso 1 1 calc R
C11 C 0.8590(2) 0.55350(19) 0.41645(11) 0.0240(6) Uani 1 1 d .
H11A H 0.7968 0.5307 0.4271 0.029 Uiso 1 1 calc R
H11B H 0.8964 0.5005 0.4045 0.029 Uiso 1 1 calc R
C12 C 0.90624(19) 0.59801(17) 0.46271(10) 0.0188(5) Uani 1 1 d .
C13 C 1.0028(2) 0.5994(2) 0.46680(11) 0.0256(6) Uani 1 1 d .
H13A H 1.0398 0.5729 0.4399 0.031 Uiso 1 1 calc R
C14 C 0.8542(2) 0.63778(19) 0.50238(11) 0.0230(6) Uani 1 1 d .
H14A H 0.7880 0.6379 0.5001 0.028 Uiso 1 1 calc R
C15 C 1.0459(2) 0.63938(19) 0.50990(12) 0.0258(6) Uani 1 1 d .
H15A H 1.1121 0.6399 0.5121 0.031 Uiso 1 1 calc R
C16 C 0.89756(19) 0.67744(19) 0.54546(10) 0.0223(5) Uani 1 1 d .
H16A H 0.8607 0.7042 0.5723 0.027 Uiso 1 1 calc R
C17 C 0.99355(19) 0.67859(17) 0.54977(10) 0.0191(5) Uani 1 1 d .
C18 C 1.0390(2) 0.71917(18) 0.59760(10) 0.0223(5) Uani 1 1 d .
H18A H 1.0732 0.6704 0.6165 0.027 Uiso 1 1 calc R
H18B H 0.9900 0.7428 0.6213 0.027 Uiso 1 1 calc R
C19 C 1.04071(19) 0.89966(18) 0.55657(11) 0.0214(5) Uani 1 1 d .
H19A H 1.0005 0.8733 0.5289 0.026 Uiso 1 1 calc R
H19B H 1.0002 0.9226 0.5851 0.026 Uiso 1 1 calc R
C20 C 1.09726(18) 0.97679(19) 0.53449(11) 0.0224(5) Uani 1 1 d .
C21 C 1.1106(2) 1.0570(2) 0.56286(12) 0.0299(6) Uani 1 1 d .
H21A H 1.0840 1.0622 0.5968 0.036 Uiso 1 1 calc R
C22 C 1.1616(2) 1.1296(2) 0.54291(15) 0.0372(8) Uani 1 1 d .
H22A H 1.1693 1.1843 0.5626 0.045 Uiso 1 1 calc R
C23 C 1.2009(2) 1.1210(2) 0.49416(15) 0.0347(7) Uani 1 1 d .
H23A H 1.2369 1.1702 0.4805 0.042 Uiso 1 1 calc R
C24 C 1.1895(2) 1.0424(2) 0.46440(13) 0.0320(7) Uani 1 1 d .
H24A H 1.2168 1.0376 0.4306 0.038 Uiso 1 1 calc R
C25 C 1.13695(19) 0.97021(19) 0.48501(12) 0.0255(6) Uani 1 1 d .
S3 S 0.64363(6) 0.73860(5) 0.25495(3) 0.02969(16) Uani 1 1 d .
C26 C 0.5985(2) 0.6657(2) 0.21099(12) 0.0315(7) Uani 1 1 d .
N1 N 0.5677(3) 0.6188(2) 0.17912(12) 0.0476(8) Uani 1 1 d .
S4 S 0.63274(6) 0.47099(5) 0.29329(3) 0.03483(18) Uani 1 1 d .
C27 C 0.7183(2) 0.4109(2) 0.32180(12) 0.0309(7) Uani 1 1 d .
N2 N 0.7758(2) 0.3676(2) 0.34087(13) 0.0459(8) Uani 1 1 d .

loop_
_atom_site_aniso_label
_atom_site_aniso_U_11
_atom_site_aniso_U_22
_atom_site_aniso_U_33
_atom_site_aniso_U_23
_atom_site_aniso_U_13
_atom_site_aniso_U_12
Hg1 0.02840(7) 0.02523(6) 0.01606(6) -0.00047(4) 0.00063(4) 0.00416(4)
S1 0.0199(3) 0.0332(4) 0.0153(3) -0.0005(3) 0.0005(2) -0.0016(3)
S2 0.0185(3) 0.0193(3) 0.0160(3) -0.0008(2) -0.0042(2) -0.0002(2)
O1 0.0411(13) 0.0308(11) 0.0215(10) 0.0008(8) 0.0054(9) -0.0005(9)
O2 0.0328(11) 0.0319(11) 0.0271(11) 0.0007(9) -0.0015(9) 0.0035(9)
C1 0.0369(17) 0.0318(15) 0.0258(15) 0.0010(12) 0.0062(13) -0.0005(13)
C2 0.0453(19) 0.0304(16) 0.0266(15) 0.0001(12) 0.0068(14) 0.0032(14)
C3 0.0433(19) 0.0306(16) 0.0287(16) 0.0018(12) 0.0007(13) -0.0005(14)
C4 0.0266(14) 0.0312(15) 0.0138(12) -0.0018(10) 0.0034(10) 0.0026(11)
C5 0.0227(14) 0.0351(16) 0.0195(14) -0.0025(11) 0.0022(10) -0.0027(11)
C6 0.0271(15) 0.0440(18) 0.0219(15) -0.0014(13) -0.0019(11) 0.0065(13)
C7 0.048(2) 0.0314(16) 0.0261(16) -0.0028(12) 0.0006(14) 0.0045(14)
C8 0.0431(18) 0.0328(16) 0.0190(14) -0.0050(12) 0.0041(13) -0.0084(14)
C9 0.0249(14) 0.0398(16) 0.0132(12) -0.0044(11) 0.0044(11) -0.0024(12)
C10 0.0244(14) 0.058(2) 0.0124(13) -0.0094(13) 0.0024(11) -0.0028(14)
C11 0.0247(13) 0.0273(14) 0.0201(13) 0.0001(11) -0.0016(11) -0.0057(11)
C12 0.0234(13) 0.0188(12) 0.0142(12) 0.0003(9) -0.0019(10) -0.0036(10)
C13 0.0237(14) 0.0310(14) 0.0221(13) -0.0063(11) 0.0013(11) -0.0005(12)
C14 0.0177(12) 0.0291(14) 0.0220(14) -0.0017(11) -0.0013(10) -0.0013(10)
C15 0.0167(13) 0.0325(15) 0.0283(15) -0.0043(12) -0.0018(11) -0.0010(11)
C16 0.0250(13) 0.0248(13) 0.0170(12) -0.0038(10) 0.0024(10) 0.0007(11)
C17 0.0261(13) 0.0155(11) 0.0156(12) 0.0005(9) -0.0028(10) -0.0031(10)
C18 0.0287(14) 0.0224(12) 0.0158(12) 0.0020(10) -0.0047(11) -0.0050(11)
C19 0.0209(13) 0.0243(13) 0.0190(13) 0.0042(10) -0.0032(10) 0.0023(10)
C20 0.0186(12) 0.0245(13) 0.0239(13) 0.0046(11) -0.0060(10) 0.0024(10)
C21 0.0343(16) 0.0287(15) 0.0265(15) 0.0023(12) -0.0097(12) 0.0018(12)
C22 0.0425(19) 0.0273(16) 0.042(2) 0.0021(14) -0.0144(15) -0.0024(13)
C23 0.0227(14) 0.0307(16) 0.051(2) 0.0097(14) -0.0102(14) -0.0048(12)
C24 0.0233(14) 0.0373(17) 0.0353(17) 0.0081(14) 0.0018(12) 0.0018(12)
C25 0.0210(13) 0.0256(14) 0.0299(15) 0.0023(11) -0.0028(11) 0.0022(11)
S3 0.0364(4) 0.0285(4) 0.0242(4) 0.0077(3) -0.0033(3) -0.0005(3)
C26 0.0308(16) 0.0407(17) 0.0231(15) 0.0062(13) -0.0048(12) 0.0058(13)
N1 0.052(2) 0.060(2) 0.0309(16) -0.0030(14) -0.0152(14) 0.0067(16)
S4 0.0418(4) 0.0262(4) 0.0365(4) -0.0039(3) -0.0131(4) 0.0006(3)
C27 0.0386(18) 0.0264(15) 0.0278(16) -0.0057(12) 0.0031(13) 0.0041(13)
N2 0.0487(19) 0.0435(18) 0.0454(18) -0.0078(14) -0.0039(15) 0.0181(14)

loop_
_atom_type_symbol
_atom_type_description
_atom_type_scat_dispersion_real
_atom_type_scat_dispersion_imag
_atom_type_scat_source
C C 0.0033 0.0016 'International Tables Vol C Tables 4.2.6.8 and 6.1.1.4'
H H 0.0000 0.0000 'International Tables Vol C Tables 4.2.6.8 and 6.1.1.4'
N N 0.0061 0.0033 'International Tables Vol C Tables 4.2.6.8 and 6.1.1.4'
O O 0.0106 0.0060 'International Tables Vol C Tables 4.2.6.8 and 6.1.1.4'
S S 0.1246 0.1234 'International Tables Vol C Tables 4.2.6.8 and 6.1.1.4'
Hg Hg -2.3894 9.2266 'International Tables Vol C Tables 4.2.6.8 and 6.1.1.4'

loop_
_geom_angle_atom_site_label_1
_geom_angle_atom_site_label_2
_geom_angle_atom_site_label_3
_geom_angle
_geom_angle_site_symmetry_1
_geom_angle_site_symmetry_3
S3 Hg1 S4 107.97(3) . .
S3 Hg1 S2 113.80(2) . 2_466
S4 Hg1 S2 125.01(3) . 2_466
S3 Hg1 S1 110.49(2) . .
S4 Hg1 S1 110.54(2) . .
S2 Hg1 S1 86.74(2) 2_466 .
C10 S1 C11 103.30(15) . .
C10 S1 Hg1 98.76(10) . .
C11 S1 Hg1 108.27(9) . .
C18 S2 C19 101.94(13) . .
C18 S2 Hg1 103.36(9) . 2_566
C19 S2 Hg1 104.11(9) . 2_566
C25 O1 C1 117.5(2) . .
C4 O2 C3 119.0(2) . .
O1 C1 C2 105.8(2) . .
C1 C2 C3 112.5(3) . .
O2 C3 C2 109.3(3) . .
O2 C4 C5 125.0(3) . .
O2 C4 C9 114.9(3) . .
C5 C4 C9 120.0(3) . .
C6 C5 C4 119.9(3) . .
C7 C6 C5 120.6(3) . .
C6 C7 C8 119.7(3) . .
C9 C8 C7 120.9(3) . .
C8 C9 C4 118.9(3) . .
C8 C9 C10 120.7(3) . .
C4 C9 C10 120.3(3) . .
C9 C10 S1 114.5(2) . .
C12 C11 S1 110.52(19) . .
C14 C12 C13 118.5(2) . .
C14 C12 C11 120.6(2) . .
C13 C12 C11 120.9(2) . .
C12 C13 C15 120.6(3) . .
C12 C14 C16 120.7(3) . .
C17 C15 C13 120.8(3) . .
C17 C16 C14 121.0(3) . .
C16 C17 C15 118.4(2) . .
C16 C17 C18 120.1(2) . .
C15 C17 C18 121.5(2) . .
C17 C18 S2 112.83(18) . .
C20 C19 S2 109.02(18) . .
C25 C20 C21 118.4(3) . .
C25 C20 C19 120.8(3) . .
C21 C20 C19 120.8(3) . .
C22 C21 C20 121.7(3) . .
C23 C22 C21 118.8(3) . .
C22 C23 C24 121.6(3) . .
C23 C24 C25 118.8(3) . .
O1 C25 C20 114.7(2) . .
O1 C25 C24 124.6(3) . .
C20 C25 C24 120.7(3) . .
C26 S3 Hg1 97.95(11) . .
N1 C26 S3 176.9(3) . .
C27 S4 Hg1 100.19(11) . .
N2 C27 S4 178.2(3) . .

loop_
_geom_bond_atom_site_label_1
_geom_bond_atom_site_label_2
_geom_bond_distance
_geom_bond_site_symmetry_2
Hg1 S3 2.4866(7) .
Hg1 S4 2.4934(8) .
Hg1 S2 2.5764(6) 2_466
Hg1 S1 2.7045(7) .
S1 C10 1.827(3) .
S1 C11 1.837(3) .
S2 C18 1.821(3) .
S2 C19 1.827(3) .
S2 Hg1 2.5764(6) 2_566
O1 C25 1.366(3) .
O1 C1 1.430(4) .
O2 C4 1.359(3) .
O2 C3 1.426(4) .
C1 C2 1.490(4) .
C2 C3 1.520(4) .
C4 C5 1.389(4) .
C4 C9 1.401(4) .
C5 C6 1.382(4) .
C6 C7 1.375(5) .
C7 C8 1.386(5) .
C8 C9 1.385(4) .
C9 C10 1.499(4) .
C11 C12 1.508(4) .
C12 C14 1.386(4) .
C12 C13 1.390(4) .
C13 C15 1.390(4) .
C14 C16 1.390(4) .
C15 C17 1.388(4) .
C16 C17 1.381(4) .
C17 C18 1.505(4) .
C19 C20 1.497(4) .
C20 C25 1.389(4) .
C20 C21 1.389(4) .
C21 C22 1.384(4) .
C22 C23 1.372(5) .
C23 C24 1.386(5) .
C24 C25 1.397(4) .
S3 C26 1.676(3) .
C26 N1 1.151(4) .
S4 C27 1.674(3) .
C27 N2 1.148(5) .
